data_7226776
loop_
_publ_author_name
'Lin, Shuang-Yan'
'Wang, Chunlai'
'Xu, Zhikun'

_publ_section_title
;
 Syntheses, Structures and Magnetic Properties of Symmetrical Schiff-base
 Supported Dinuclear Ln(III) Compounds
;
_journal_name_full 'RSC Adv.'
_journal_paper_doi 10.1039/C6RA16669E
_journal_year 2016
_chemical_formula_sum 'C66 H76 Dy2 N6 O18'
_chemical_formula_weight 1566.33
_chemical_name_systematic 3
_space_group_IT_number 14
_symmetry_cell_setting monoclinic
_symmetry_space_group_name_Hall '-P 2yn'
_symmetry_space_group_name_H-M 'P 1 21/n 1'
_atom_sites_solution_hydrogens geom
_atom_sites_solution_primary direct
_atom_sites_solution_secondary difmap
_audit_creation_method SHELXL-97
_audit_update_record
;
2016-06-28 deposited with the CCDC.
2016-10-10 downloaded from the CCDC.
;
_cell_angle_alpha 90.00
_cell_angle_beta 98.823(2)
_cell_angle_gamma 90.00
_cell_formula_units_Z 2
_cell_length_a 13.988(2)
_cell_length_b 15.402(2)
_cell_length_c 15.741(2)
_cell_measurement_reflns_used 6938
_cell_measurement_temperature 185(2)
_cell_measurement_theta_max 25.00
_cell_measurement_theta_min 2.50
_cell_volume 3351.2(8)
_computing_cell_refinement 'Bruker SAINT'
_computing_data_collection 'Bruker APEX2'
_computing_data_reduction 'Bruker SAINT'
_computing_molecular_graphics 'Bruker SHELXTL'
_computing_publication_material 'Bruker SHELXTL'
_computing_structure_refinement 'SHELXL-97 (Sheldrick, 1997)'
_computing_structure_solution 'SHELXS-97 (Sheldrick, 1990)'
_diffrn_ambient_temperature 185(2)
_diffrn_measured_fraction_theta_full 0.992
_diffrn_measured_fraction_theta_max 0.992
_diffrn_measurement_device_type 'Bruker APEX-II CCD'
_diffrn_measurement_method '\f and \w scans'
_diffrn_radiation_monochromator graphite
_diffrn_radiation_source 'fine-focus sealed tube'
_diffrn_radiation_type MoK\a
_diffrn_radiation_wavelength 0.71073
_diffrn_reflns_av_R_equivalents 0.0520
_diffrn_reflns_av_sigmaI/netI 0.0602
_diffrn_reflns_limit_h_max 13
_diffrn_reflns_limit_h_min -16
_diffrn_reflns_limit_k_max 10
_diffrn_reflns_limit_k_min -18
_diffrn_reflns_limit_l_max 18
_diffrn_reflns_limit_l_min -18
_diffrn_reflns_number 17023
_diffrn_reflns_theta_full 25.10
_diffrn_reflns_theta_max 25.10
_diffrn_reflns_theta_min 1.81
_exptl_absorpt_coefficient_mu 2.286
_exptl_absorpt_correction_T_max 0.7554
_exptl_absorpt_correction_T_min 0.7111
_exptl_absorpt_correction_type multi-scan
_exptl_crystal_colour yellow
_exptl_crystal_density_diffrn 1.552
_exptl_crystal_density_method 'not measured'
_exptl_crystal_description block
_exptl_crystal_F_000 1580
_exptl_crystal_size_max 0.16
_exptl_crystal_size_mid 0.15
_exptl_crystal_size_min 0.13
_refine_diff_density_max 0.912
_refine_diff_density_min -0.739
_refine_diff_density_rms 0.112
_refine_ls_extinction_method none
_refine_ls_goodness_of_fit_ref 1.029
_refine_ls_hydrogen_treatment constr
_refine_ls_matrix_type full
_refine_ls_number_parameters 421
_refine_ls_number_reflns 5933
_refine_ls_number_restraints 0
_refine_ls_restrained_S_all 1.029
_refine_ls_R_factor_all 0.0573
_refine_ls_R_factor_gt 0.0374
_refine_ls_shift/su_max 0.003
_refine_ls_shift/su_mean 0.000
_refine_ls_structure_factor_coef Fsqd
_refine_ls_weighting_details 'calc w=1/[\s^2^(Fo^2^)+(0.0411P)^2^+0.0000P] where P=(Fo^2^+2Fc^2^)/3'
_refine_ls_weighting_scheme calc
_refine_ls_wR_factor_gt 0.0830
_refine_ls_wR_factor_ref 0.0933
_reflns_number_gt 4409
_reflns_number_total 5933
_reflns_threshold_expression >2sigma(I)
_cod_data_source_file c6ra16669e2.cif
_cod_data_source_block 1
_cod_depositor_comments
;
The following automatic conversions were performed:

'_symmetry_cell_setting' value 'Monoclinic' changed to 'monoclinic'
according to
/usr/data/users/saulius/crontab/automatic-downloads/rss-feeds/RSC/lib/dictionaries/cif_core.dic
dictionary named 'cif_core.dic' version 2.4.2 from 2011-04-26.

Automatic conversion script
Id: cif_fix_values 4268 2015-11-12 08:31:59Z antanas 
;
_cod_original_cell_volume 3351.1(8)
_cod_original_sg_symbol_H-M P2(1)/n
_cod_database_code 7226776

loop_
_symmetry_equiv_pos_as_xyz
'x, y, z'
'-x+1/2, y+1/2, -z+1/2'
'-x, -y, -z'
'x-1/2, -y-1/2, z-1/2'

loop_
_atom_site_label
_atom_site_type_symbol
_atom_site_fract_x
_atom_site_fract_y
_atom_site_fract_z
_atom_site_U_iso_or_equiv
_atom_site_adp_type
_atom_site_occupancy
_atom_site_symmetry_multiplicity
_atom_site_calc_flag
_atom_site_refinement_flags
Dy1 Dy 0.401632(18) 0.474450(14) 0.411660(14) 0.03000(10) Uani 1 1 d .
N1 N 0.2713(3) 0.7386(3) 0.3606(3) 0.0397(11) Uani 1 1 d .
N2 N 0.5011(3) 0.4744(2) 0.2928(3) 0.0332(10) Uani 1 1 d .
N3 N 0.8175(10) 0.9974(7) 0.4269(7) 0.148(5) Uani 1 1 d .
O1 O 0.3802(3) 0.6050(2) 0.3366(2) 0.0357(9) Uani 1 1 d .
H1 H 0.3681 0.6515 0.3732 0.043 Uiso 1 1 calc R
O2 O 0.3840(3) 0.8600(3) 0.4739(3) 0.0637(12) Uani 1 1 d .
H2 H 0.4329 0.8279 0.4762 0.096 Uiso 1 1 calc R
O3 O 0.1733(4) 0.6709(3) 0.5035(2) 0.0606(12) Uani 1 1 d .
H3 H 0.1878 0.6301 0.4725 0.091 Uiso 1 1 calc R
O4 O 0.4341(3) 0.3301(2) 0.3546(2) 0.0424(9) Uani 1 1 d .
H4 H 0.3916 0.2827 0.3586 0.051 Uiso 1 1 calc R
O5 O 0.5591(3) 0.4490(2) 0.4641(2) 0.0334(8) Uani 1 1 d .
O6 O 0.3642(3) 0.3688(2) 0.5100(2) 0.0449(10) Uani 1 1 d .
O7 O 0.4557(3) 0.2512(2) 0.5019(2) 0.0577(12) Uani 1 1 d .
O8 O 0.2532(3) 0.4478(2) 0.3128(3) 0.0473(10) Uani 1 1 d .
O9 O 0.2338(3) 0.5237(2) 0.4271(2) 0.0429(9) Uani 1 1 d .
C1 C 0.3801(4) 0.6319(3) 0.2578(3) 0.0307(12) Uani 1 1 d .
C2 C 0.3251(4) 0.7069(3) 0.2268(3) 0.0380(13) Uani 1 1 d .
C3 C 0.3247(4) 0.7364(4) 0.1429(3) 0.0432(14) Uani 1 1 d .
H3A H 0.2851 0.7847 0.1234 0.052 Uiso 1 1 calc R
C4 C 0.3793(4) 0.6986(4) 0.0871(3) 0.0453(15) Uani 1 1 d .
C5 C 0.4346(4) 0.6273(4) 0.1186(3) 0.0420(14) Uani 1 1 d .
H5 H 0.4746 0.6009 0.0823 0.050 Uiso 1 1 calc R
C6 C 0.4349(4) 0.5920(3) 0.2009(3) 0.0354(13) Uani 1 1 d .
C7 C 0.2734(4) 0.7573(3) 0.2813(4) 0.0409(14) Uani 1 1 d .
H7 H 0.2389 0.8070 0.2576 0.049 Uiso 1 1 calc R
C8 C 0.2269(4) 0.7936(3) 0.4211(3) 0.0408(14) Uani 1 1 d .
C9 C 0.1873(5) 0.8775(4) 0.3800(4) 0.0526(16) Uani 1 1 d .
H9A H 0.2409 0.9136 0.3669 0.079 Uiso 1 1 calc R
H9B H 0.1520 0.9087 0.4198 0.079 Uiso 1 1 calc R
H9C H 0.1434 0.8647 0.3268 0.079 Uiso 1 1 calc R
C10 C 0.3063(5) 0.8117(4) 0.4975(4) 0.0496(16) Uani 1 1 d .
H10A H 0.2781 0.8441 0.5419 0.060 Uiso 1 1 calc R
H10B H 0.3312 0.7558 0.5229 0.060 Uiso 1 1 calc R
C11 C 0.1436(4) 0.7441(4) 0.4513(4) 0.0527(16) Uani 1 1 d .
H11A H 0.1078 0.7843 0.4841 0.063 Uiso 1 1 calc R
H11B H 0.0985 0.7245 0.4003 0.063 Uiso 1 1 calc R
C12 C 0.3811(5) 0.7350(4) -0.0023(4) 0.067(2) Uani 1 1 d .
H12A H 0.3872 0.6873 -0.0423 0.101 Uiso 1 1 calc R
H12B H 0.4363 0.7745 -0.0009 0.101 Uiso 1 1 calc R
H12C H 0.3210 0.7668 -0.0214 0.101 Uiso 1 1 calc R
C13 C 0.5003(4) 0.5199(3) 0.2258(3) 0.0356(12) Uani 1 1 d .
H13 H 0.5458 0.5058 0.1889 0.043 Uiso 1 1 calc R
C14 C 0.5746(4) 0.4050(3) 0.3158(3) 0.0382(13) Uani 1 1 d .
C15 C 0.5185(4) 0.3203(4) 0.3154(3) 0.0476(16) Uani 1 1 d .
H15A H 0.4997 0.3004 0.2554 0.057 Uiso 1 1 calc R
H15B H 0.5607 0.2753 0.3467 0.057 Uiso 1 1 calc R
C16 C 0.6245(4) 0.4292(3) 0.4068(3) 0.0373(13) Uani 1 1 d .
H16A H 0.6661 0.3803 0.4306 0.045 Uiso 1 1 calc R
H16B H 0.6669 0.4801 0.4027 0.045 Uiso 1 1 calc R
C17 C 0.6512(5) 0.3955(4) 0.2571(4) 0.0638(19) Uani 1 1 d .
H17A H 0.6200 0.3795 0.1992 0.096 Uiso 1 1 calc R
H17B H 0.6974 0.3503 0.2797 0.096 Uiso 1 1 calc R
H17C H 0.6854 0.4508 0.2546 0.096 Uiso 1 1 calc R
C18 C 0.4065(4) 0.3015(4) 0.5425(4) 0.0447(15) Uani 1 1 d .
C19 C 0.3963(4) 0.2786(3) 0.6329(4) 0.0414(14) Uani 1 1 d .
C20 C 0.4474(5) 0.2101(4) 0.6760(4) 0.0545(17) Uani 1 1 d .
H20 H 0.4908 0.1774 0.6477 0.065 Uiso 1 1 calc R
C21 C 0.4364(5) 0.1888(4) 0.7593(4) 0.067(2) Uani 1 1 d .
H21 H 0.4710 0.1413 0.7876 0.081 Uiso 1 1 calc R
C22 C 0.3752(6) 0.2368(5) 0.8007(4) 0.070(2) Uani 1 1 d .
H22 H 0.3676 0.2225 0.8580 0.084 Uiso 1 1 calc R
C23 C 0.3256(5) 0.3043(5) 0.7605(4) 0.068(2) Uani 1 1 d .
H23 H 0.2837 0.3374 0.7900 0.081 Uiso 1 1 calc R
C24 C 0.3353(5) 0.3259(4) 0.6761(4) 0.0529(16) Uani 1 1 d .
H24 H 0.2999 0.3733 0.6484 0.064 Uiso 1 1 calc R
C25 C 0.2015(4) 0.4941(3) 0.3535(4) 0.0393(14) Uani 1 1 d .
C26 C 0.1022(5) 0.5174(4) 0.3125(5) 0.0560(17) Uani 1 1 d .
C27 C 0.0319(6) 0.5379(5) 0.3627(6) 0.093(3) Uani 1 1 d .
H27 H 0.0471 0.5372 0.4237 0.111 Uiso 1 1 calc R
C28 C -0.0609(7) 0.5594(8) 0.3234(11) 0.172(7) Uani 1 1 d .
H28 H -0.1111 0.5689 0.3568 0.206 Uiso 1 1 calc R
C29 C -0.0787(9) 0.5668(8) 0.2347(13) 0.173(8) Uani 1 1 d .
H29 H -0.1410 0.5853 0.2081 0.208 Uiso 1 1 calc R
C30 C -0.0120(9) 0.5488(7) 0.1847(8) 0.143(5) Uani 1 1 d .
H30 H -0.0265 0.5545 0.1240 0.172 Uiso 1 1 calc R
C31 C 0.0799(7) 0.5214(5) 0.2242(5) 0.092(3) Uani 1 1 d .
H31 H 0.1271 0.5054 0.1897 0.110 Uiso 1 1 calc R
C32 C 0.7551(10) 0.9686(6) 0.4544(7) 0.100(3) Uani 1 1 d .
C33 C 0.6795(8) 0.9342(6) 0.4978(7) 0.122(4) Uani 1 1 d .
H33A H 0.7073 0.9159 0.5560 0.183 Uiso 1 1 calc R
H33B H 0.6492 0.8842 0.4658 0.183 Uiso 1 1 calc R
H33C H 0.6306 0.9792 0.5011 0.183 Uiso 1 1 calc R

loop_
_atom_site_aniso_label
_atom_site_aniso_U_11
_atom_site_aniso_U_22
_atom_site_aniso_U_33
_atom_site_aniso_U_23
_atom_site_aniso_U_13
_atom_site_aniso_U_12
Dy1 0.03380(16) 0.02697(15) 0.02707(15) -0.00021(10) -0.00219(10) 0.00140(11)
N1 0.052(3) 0.034(3) 0.034(3) -0.004(2) 0.007(2) 0.004(2)
N2 0.039(3) 0.030(2) 0.029(2) -0.0001(19) 0.003(2) 0.006(2)
N3 0.223(14) 0.131(8) 0.105(8) -0.020(6) 0.075(8) 0.003(8)
O1 0.051(3) 0.0276(19) 0.0282(19) -0.0001(15) 0.0055(17) 0.0057(16)
O2 0.061(3) 0.050(3) 0.075(3) -0.004(2) -0.006(3) 0.005(2)
O3 0.082(4) 0.054(3) 0.049(3) -0.004(2) 0.020(3) 0.007(2)
O4 0.049(3) 0.031(2) 0.045(2) -0.0048(17) 0.000(2) -0.0014(17)
O5 0.035(2) 0.039(2) 0.0248(18) -0.0066(15) -0.0003(16) 0.0033(15)
O6 0.045(3) 0.039(2) 0.050(2) 0.0103(18) 0.009(2) 0.0041(19)
O7 0.077(3) 0.041(2) 0.057(3) 0.010(2) 0.016(2) 0.018(2)
O8 0.041(2) 0.044(2) 0.053(2) -0.0126(19) -0.005(2) -0.0003(18)
O9 0.040(2) 0.051(2) 0.036(2) -0.0044(18) 0.0022(18) -0.0007(18)
C1 0.034(3) 0.029(3) 0.029(3) -0.001(2) 0.003(2) -0.004(2)
C2 0.041(4) 0.034(3) 0.037(3) 0.007(2) 0.002(3) 0.005(3)
C3 0.045(4) 0.041(3) 0.041(3) 0.010(3) 0.000(3) 0.009(3)
C4 0.043(4) 0.056(4) 0.036(3) 0.016(3) 0.003(3) 0.005(3)
C5 0.043(4) 0.051(4) 0.032(3) 0.000(3) 0.005(3) 0.006(3)
C6 0.040(3) 0.031(3) 0.033(3) 0.007(2) -0.001(3) 0.004(2)
C7 0.044(4) 0.028(3) 0.048(4) 0.000(3) -0.002(3) 0.005(2)
C8 0.047(4) 0.038(3) 0.035(3) -0.005(2) -0.001(3) 0.012(3)
C9 0.061(4) 0.047(4) 0.047(4) -0.005(3) -0.003(3) 0.015(3)
C10 0.063(5) 0.043(4) 0.041(3) 0.000(3) 0.002(3) 0.010(3)
C11 0.051(4) 0.057(4) 0.052(4) 0.002(3) 0.013(3) 0.015(3)
C12 0.075(5) 0.080(5) 0.049(4) 0.029(3) 0.017(4) 0.024(4)
C13 0.033(3) 0.040(3) 0.035(3) -0.002(3) 0.009(3) 0.002(2)
C14 0.042(4) 0.040(3) 0.031(3) 0.000(2) 0.002(3) 0.018(3)
C15 0.063(4) 0.042(3) 0.036(3) -0.001(3) 0.000(3) 0.017(3)
C16 0.031(3) 0.035(3) 0.043(3) 0.001(3) -0.003(3) 0.006(2)
C17 0.068(5) 0.076(5) 0.050(4) 0.002(3) 0.013(4) 0.035(4)
C18 0.043(4) 0.036(3) 0.055(4) 0.009(3) 0.004(3) -0.007(3)
C19 0.039(4) 0.040(3) 0.043(3) 0.004(3) 0.001(3) -0.014(3)
C20 0.064(5) 0.047(4) 0.051(4) 0.010(3) 0.005(3) 0.001(3)
C21 0.075(6) 0.063(5) 0.059(4) 0.025(4) -0.007(4) -0.010(4)
C22 0.076(6) 0.089(6) 0.045(4) 0.008(4) 0.008(4) -0.032(4)
C23 0.067(5) 0.075(5) 0.064(5) -0.001(4) 0.024(4) -0.003(4)
C24 0.051(4) 0.050(4) 0.058(4) 0.008(3) 0.009(3) -0.004(3)
C25 0.037(3) 0.034(3) 0.044(3) -0.002(3) 0.000(3) -0.006(3)
C26 0.039(4) 0.046(4) 0.075(5) -0.014(3) -0.014(4) 0.005(3)
C27 0.048(5) 0.101(7) 0.126(7) -0.058(5) 0.002(5) -0.002(4)
C28 0.031(6) 0.190(12) 0.277(18) -0.143(13) -0.030(8) 0.024(6)
C29 0.067(8) 0.122(9) 0.30(2) -0.074(12) -0.080(11) 0.040(7)
C30 0.121(11) 0.137(10) 0.140(10) 0.002(8) -0.080(9) 0.034(8)
C31 0.086(7) 0.098(7) 0.078(6) -0.004(4) -0.030(5) 0.024(5)
C32 0.145(12) 0.071(7) 0.080(7) -0.021(5) 0.004(7) 0.021(7)
C33 0.106(9) 0.081(7) 0.168(11) -0.017(7) -0.015(8) -0.005(6)

loop_
_atom_type_symbol
_atom_type_description
_atom_type_scat_dispersion_real
_atom_type_scat_dispersion_imag
_atom_type_scat_source
C C 0.0033 0.0016 'International Tables Vol C Tables 4.2.6.8 and 6.1.1.4'
H H 0.0000 0.0000 'International Tables Vol C Tables 4.2.6.8 and 6.1.1.4'
N N 0.0061 0.0033 'International Tables Vol C Tables 4.2.6.8 and 6.1.1.4'
O O 0.0106 0.0060 'International Tables Vol C Tables 4.2.6.8 and 6.1.1.4'
Dy Dy -0.1892 4.4098 'International Tables Vol C Tables 4.2.6.8 and 6.1.1.4'

loop_
_geom_angle_atom_site_label_1
_geom_angle_atom_site_label_2
_geom_angle_atom_site_label_3
_geom_angle
_geom_angle_site_symmetry_1
_geom_angle_site_symmetry_3
O5 Dy1 O5 71.55(13) . 3_666
O5 Dy1 O1 112.14(13) . .
O5 Dy1 O1 89.09(11) 3_666 .
O5 Dy1 O6 86.71(13) . .
O5 Dy1 O6 80.92(13) 3_666 .
O1 Dy1 O6 154.75(12) . .
O5 Dy1 O8 153.08(12) . .
O5 Dy1 O8 134.97(13) 3_666 .
O1 Dy1 O8 77.87(12) . .
O6 Dy1 O8 92.87(13) . .
O5 Dy1 O4 75.74(12) . .
O5 Dy1 O4 138.24(12) 3_666 .
O1 Dy1 O4 127.60(12) . .
O6 Dy1 O4 71.88(12) . .
O8 Dy1 O4 78.57(12) . .
O5 Dy1 N2 69.55(13) . .
O5 Dy1 N2 123.70(13) 3_666 .
O1 Dy1 N2 70.30(12) . .
O6 Dy1 N2 134.16(12) . .
O8 Dy1 N2 92.28(14) . .
O4 Dy1 N2 64.66(12) . .
O5 Dy1 O9 152.54(12) . .
O5 Dy1 O9 82.33(12) 3_666 .
O1 Dy1 O9 74.88(12) . .
O6 Dy1 O9 80.81(12) . .
O8 Dy1 O9 52.72(12) . .
O4 Dy1 O9 122.28(12) . .
N2 Dy1 O9 135.11(13) . .
O5 Dy1 C25 175.37(13) . .
O5 Dy1 C25 108.62(15) 3_666 .
O1 Dy1 C25 72.47(14) . .
O6 Dy1 C25 88.75(15) . .
O8 Dy1 C25 26.35(14) . .
O4 Dy1 C25 101.96(14) . .
N2 Dy1 C25 113.30(15) . .
O9 Dy1 C25 26.55(14) . .
O5 Dy1 Dy1 35.89(8) . 3_666
O5 Dy1 Dy1 35.67(9) 3_666 3_666
O1 Dy1 Dy1 102.82(9) . 3_666
O6 Dy1 Dy1 82.37(10) . 3_666
O8 Dy1 Dy1 169.99(10) . 3_666
O4 Dy1 Dy1 108.03(9) . 3_666
N2 Dy1 Dy1 97.36(10) . 3_666
O9 Dy1 Dy1 117.58(8) . 3_666
C25 Dy1 Dy1 144.09(12) . 3_666
C7 N1 C8 124.9(4) . .
C13 N2 C14 121.1(4) . .
C13 N2 Dy1 133.7(4) . .
C14 N2 Dy1 105.2(3) . .
C1 O1 Dy1 137.4(3) . .
C15 O4 Dy1 117.8(3) . .
C16 O5 Dy1 119.5(3) . .
C16 O5 Dy1 124.4(3) . 3_666
Dy1 O5 Dy1 108.45(13) . 3_666
C18 O6 Dy1 134.0(4) . .
C25 O8 Dy1 94.6(3) . .
C25 O9 Dy1 90.5(3) . .
O1 C1 C6 123.0(5) . .
O1 C1 C2 120.0(4) . .
C6 C1 C2 116.9(4) . .
C3 C2 C7 117.5(5) . .
C3 C2 C1 120.5(5) . .
C7 C2 C1 121.9(5) . .
C4 C3 C2 123.0(5) . .
C3 C4 C5 116.0(5) . .
C3 C4 C12 121.6(5) . .
C5 C4 C12 122.3(5) . .
C4 C5 C6 123.9(5) . .
C5 C6 C1 119.6(5) . .
C5 C6 C13 117.2(5) . .
C1 C6 C13 123.0(4) . .
N1 C7 C2 123.4(5) . .
N1 C8 C9 112.1(4) . .
N1 C8 C11 109.3(5) . .
C9 C8 C11 108.3(5) . .
N1 C8 C10 106.5(4) . .
C9 C8 C10 110.7(5) . .
C11 C8 C10 110.0(5) . .
O2 C10 C8 112.6(5) . .
O3 C11 C8 114.1(5) . .
N2 C13 C6 124.9(5) . .
N2 C14 C15 106.2(5) . .
N2 C14 C17 116.4(4) . .
C15 C14 C17 109.0(5) . .
N2 C14 C16 104.4(4) . .
C15 C14 C16 111.8(4) . .
C17 C14 C16 109.1(5) . .
O4 C15 C14 111.7(4) . .
O5 C16 C14 113.6(4) . .
O6 C18 O7 123.6(5) . .
O6 C18 C19 118.2(5) . .
O7 C18 C19 118.2(5) . .
C24 C19 C20 118.1(5) . .
C24 C19 C18 120.1(5) . .
C20 C19 C18 121.8(6) . .
C21 C20 C19 121.2(6) . .
C22 C21 C20 119.5(7) . .
C23 C22 C21 120.4(6) . .
C22 C23 C24 120.6(7) . .
C19 C24 C23 120.1(6) . .
O8 C25 O9 121.3(5) . .
O8 C25 C26 119.3(5) . .
O9 C25 C26 119.4(5) . .
O8 C25 Dy1 59.1(3) . .
O9 C25 Dy1 62.9(3) . .
C26 C25 Dy1 169.2(4) . .
C31 C26 C27 119.5(7) . .
C31 C26 C25 120.1(7) . .
C27 C26 C25 120.3(7) . .
C28 C27 C26 119.7(10) . .
C29 C28 C27 118.7(12) . .
C30 C29 C28 122.8(11) . .
C29 C30 C31 118.4(12) . .
C26 C31 C30 120.7(10) . .
N3 C32 C33 174.4(13) . .

loop_
_geom_bond_atom_site_label_1
_geom_bond_atom_site_label_2
_geom_bond_distance
_geom_bond_site_symmetry_2
Dy1 O5 2.265(3) .
Dy1 O5 2.277(3) 3_666
Dy1 O1 2.329(3) .
Dy1 O6 2.360(3) .
Dy1 O8 2.431(4) .
Dy1 O4 2.466(3) .
Dy1 N2 2.496(4) .
Dy1 O9 2.514(4) .
Dy1 C25 2.824(6) .
Dy1 Dy1 3.6850(6) 3_666
N1 C7 1.286(6) .
N1 C8 1.480(6) .
N2 C13 1.265(6) .
N2 C14 1.490(6) .
N3 C32 1.123(14) .
O1 C1 1.307(5) .
O2 C10 1.413(7) .
O3 C11 1.418(7) .
O4 C15 1.421(6) .
O5 C16 1.413(6) .
O5 Dy1 2.277(3) 3_666
O6 C18 1.262(6) .
O7 C18 1.271(7) .
O8 C25 1.258(6) .
O9 C25 1.262(6) .
C1 C6 1.406(7) .
C1 C2 1.432(7) .
C2 C3 1.396(7) .
C2 C7 1.431(7) .
C3 C4 1.378(7) .
C4 C5 1.391(7) .
C4 C12 1.518(7) .
C5 C6 1.404(7) .
C6 C13 1.455(7) .
C8 C9 1.511(7) .
C8 C11 1.528(8) .
C8 C10 1.532(8) .
C14 C15 1.521(8) .
C14 C17 1.526(7) .
C14 C16 1.540(7) .
C18 C19 1.495(8) .
C19 C24 1.378(8) .
C19 C20 1.391(8) .
C20 C21 1.383(8) .
C21 C22 1.368(10) .
C22 C23 1.352(9) .
C23 C24 1.397(8) .
C25 C26 1.484(8) .
C26 C31 1.379(10) .
C26 C27 1.390(10) .
C27 C28 1.389(13) .
C28 C29 1.39(2) .
C29 C30 1.338(18) .
C30 C31 1.404(12) .
C32 C33 1.446(14) .
